data_1574918
loop_
_publ_author_name
'Hu, Wenbo'
'Li, Heng'
'Yuan, Bingxin'

_publ_section_title
;
 Perfluoroarene-arene interaction cocrystal of perfluorocarbazoles toward
 IEF-enhanced photocatalysis.
;
_journal_issue 30
_journal_name_full 'Chemical science'
_journal_page_first 13794
_journal_page_last 13806
_journal_paper_doi 10.1039/d5sc02837j
_journal_volume 16
_journal_year 2025
_chemical_formula_moiety 'C19 H7 F8 N O, C10 H6'
_chemical_formula_sum 'C29 H13 F8 N O'
_chemical_formula_weight 543.40
_space_group_crystal_system orthorhombic
_space_group_IT_number 61
_space_group_name_Hall '-P 2ac 2ab'
_space_group_name_H-M_alt 'P b c a'
_atom_sites_solution_hydrogens geom
_atom_sites_solution_primary direct
_audit_creation_date 2025-05-28
_audit_creation_method
;
Olex2 1.5
(compiled 2025.04.05 svn.rf049d14d for OlexSys, GUI svn.r7224)
;
_audit_update_record
;
2025-05-28 deposited with the CCDC.	2025-06-20 downloaded from the CCDC.
;
_cell_angle_alpha 90
_cell_angle_beta 90
_cell_angle_gamma 90
_cell_formula_units_Z 8
_cell_length_a 18.4815(7)
_cell_length_b 11.2751(4)
_cell_length_c 21.7510(9)
_cell_measurement_reflns_used 3887
_cell_measurement_temperature 293(2)
_cell_measurement_theta_max 70.6050
_cell_measurement_theta_min 3.9100
_cell_volume 4532.5(3)
_computing_cell_refinement 'CrysAlisPro 1.171.42.102a (Rigaku OD, 2023)'
_computing_data_collection 'CrysAlisPro 1.171.42.102a (Rigaku OD, 2023)'
_computing_data_reduction 'CrysAlisPro 1.171.42.102a (Rigaku OD, 2023)'
_computing_molecular_graphics 'Olex2 1.5 (Dolomanov et al., 2009)'
_computing_publication_material 'Olex2 1.5 (Dolomanov et al., 2009)'
_computing_structure_refinement 'SHELXL 2019/3 (Sheldrick, 2015)'
_computing_structure_solution 'SHELXS  (Sheldrick, 2008)'
_diffrn_ambient_temperature 293(2)
_diffrn_detector 'CCD plate'
_diffrn_detector_area_resol_mean 16.2312
_diffrn_detector_type Eos
_diffrn_measured_fraction_theta_full 0.999
_diffrn_measured_fraction_theta_max 0.999
_diffrn_measurement_details
;
List of Runs (angles in degrees, time in seconds):

  # Type    Start    End  Width  t~exp~   \w     \q     \k     \f   Frames
#--------------------------------------------------------------------------
  1  \w      4.00  36.00   1.00    2.50    --  -33.50  37.00 -60.00   32
  2  \w    -16.00  29.00   1.00    2.50    --  -33.50  77.00  30.00   45
  3  \w    -54.00 -28.00   1.00    2.50    --  -33.50  77.00  30.00   26
  4  \w    -55.00 -13.00   1.00    2.50    --  -33.50  37.00  30.00   42
  5  \w    -51.00 -26.00   1.00    2.50    --  -33.50  37.00 -60.00   25
  6  \w      4.00  33.00   1.00    2.50    --  -33.50  37.00  30.00   29
  7  \w     69.00 107.00   1.00    2.50    --   36.47 178.00 150.00   38
  8  \w     10.00  73.00   1.00    2.50    --   36.47 -99.00 150.00   63
  9  \w     61.00  86.00   1.00    2.50    --   36.47 178.00   0.00   25
 10  \w    126.00 177.00   1.00   13.00    --  108.00  77.00-150.00   51
 11  \w     42.00  79.00   1.00   13.00    --  108.00 -94.00 120.00   37
 12  \w    120.00 175.00   1.00   13.00    --  108.00  77.00  90.00   55
 13  \w     94.00 120.00   1.00   13.00    --  108.00 -61.00 -60.00   26
 14  \w     50.00  89.00   1.00   13.00    --  108.00 -61.00 -60.00   39
 15  \w     58.00 105.00   1.00   13.00    --  108.00-111.00-180.00   47
 16  \w     91.00 158.00   1.00   13.00    --  108.00  45.00   0.00   67
;
_diffrn_measurement_device 'four-circle diffractometer'
_diffrn_measurement_device_type 'Xcalibur, Eos, Gemini'
_diffrn_measurement_method '\w scans'
_diffrn_orient_matrix_type 'CrysAlisPro convention (1999,Acta A55,543-557)'
_diffrn_orient_matrix_UB_11 0.0347027000
_diffrn_orient_matrix_UB_12 0.0506119000
_diffrn_orient_matrix_UB_13 0.0588184000
_diffrn_orient_matrix_UB_21 -0.0411151000
_diffrn_orient_matrix_UB_22 -0.0922087000
_diffrn_orient_matrix_UB_23 0.0388862000
_diffrn_orient_matrix_UB_31 0.0636557000
_diffrn_orient_matrix_UB_32 -0.0871476000
_diffrn_orient_matrix_UB_33 -0.0069727000
_diffrn_radiation_monochromator graphite
_diffrn_radiation_probe x-ray
_diffrn_radiation_type 'Cu K\a'
_diffrn_radiation_wavelength 1.54184
_diffrn_reflns_av_R_equivalents 0.0332
_diffrn_reflns_av_unetI/netI 0.0347
_diffrn_reflns_Laue_measured_fraction_full 0.999
_diffrn_reflns_Laue_measured_fraction_max 0.999
_diffrn_reflns_limit_h_max 22
_diffrn_reflns_limit_h_min -20
_diffrn_reflns_limit_k_max 12
_diffrn_reflns_limit_k_min -13
_diffrn_reflns_limit_l_max 25
_diffrn_reflns_limit_l_min -25
_diffrn_reflns_number 11160
_diffrn_reflns_point_group_measured_fraction_full 0.999
_diffrn_reflns_point_group_measured_fraction_max 0.999
_diffrn_reflns_theta_full 67.079
_diffrn_reflns_theta_max 67.079
_diffrn_reflns_theta_min 4.065
_diffrn_source 'fine-focus sealed X-ray tube'
_diffrn_source_type 'Enhance (Cu) X-ray Source'
_exptl_absorpt_coefficient_mu 1.249
_exptl_absorpt_correction_T_max 1.00000
_exptl_absorpt_correction_T_min 0.89421
_exptl_absorpt_correction_type multi-scan
_exptl_absorpt_process_details
;
CrysAlisPro 1.171.42.102a (Rigaku Oxford Diffraction, 2023)
Empirical absorption correction using spherical harmonics,
implemented in SCALE3 ABSPACK scaling algorithm.
;
_exptl_crystal_colour yellow
_exptl_crystal_colour_primary yellow
_exptl_crystal_density_diffrn 1.593
_exptl_crystal_description block
_exptl_crystal_F_000 2192
_exptl_crystal_size_max 0.15
_exptl_crystal_size_mid 0.12
_exptl_crystal_size_min 0.1
_refine_diff_density_max 0.183
_refine_diff_density_min -0.188
_refine_diff_density_rms 0.042
_refine_ls_extinction_coef 0.00041(8)
_refine_ls_extinction_expression Fc^*^=kFc[1+0.001xFc^2^\l^3^/sin(2\q)]^-1/4^
_refine_ls_extinction_method 'SHELXL-2019/2 (Sheldrick 2019)'
_refine_ls_goodness_of_fit_ref 1.028
_refine_ls_hydrogen_treatment constr
_refine_ls_matrix_type full
_refine_ls_number_parameters 354
_refine_ls_number_reflns 4042
_refine_ls_number_restraints 0
_refine_ls_restrained_S_all 1.028
_refine_ls_R_factor_all 0.0639
_refine_ls_R_factor_gt 0.0463
_refine_ls_shift/su_max 0.000
_refine_ls_shift/su_mean 0.000
_refine_ls_structure_factor_coef Fsqd
_refine_ls_weighting_details 'w=1/[\s^2^(Fo^2^)+(0.0760P)^2^+0.4140P] where P=(Fo^2^+2Fc^2^)/3'
_refine_ls_weighting_scheme calc
_refine_ls_wR_factor_gt 0.1276
_refine_ls_wR_factor_ref 0.1432
_reflns_Friedel_coverage 0.000
_reflns_number_gt 2979
_reflns_number_total 4042
_reflns_threshold_expression 'I > 2\s(I)'
_cod_data_source_file d5sc02837j2.cif
_cod_data_source_block 202406201_auto
_cod_depositor_comments 'Adding full bibliography for 1574914--1574918.cif.'
_cod_database_code 1574918
_shelx_shelxl_version_number 2019/3
_chemical_oxdiff_formula C20H2N1O4F8
_shelx_space_group_comment
;
The symmetry employed for this shelxl refinement is uniquely defined
by the following loop, which should always be used as a source of
symmetry information in preference to the above space-group names.
They are only intended as comments.
;
_shelx_estimated_absorpt_t_max 0.885
_shelx_estimated_absorpt_t_min 0.835
_reflns_odcompleteness_completeness 99.78
_reflns_odcompleteness_iscentric 1
_reflns_odcompleteness_theta 66.97
_olex2_refinement_description
;
1. Fixed Uiso
 At 1.2 times of:
  All C(H) groups
 At 1.5 times of:
  All C(H,H,H) groups
2.a Aromatic/amide H refined with riding coordinates:
 C14(H14), C15(H15), C17(H17), C18(H18), C20(H20), C21(H21), C23(H23),
 C24(H24), C25(H25), C29(H29)
2.b Idealised Me refined as rotating group:
 C19(H19A,H19B,H19C)
;
_olex2_submission_special_instructions 'No special instructions were received'
_oxdiff_exptl_absorpt_empirical_details
;
Empirical correction (ABSPACK) includes:
- Absorption correction using spherical harmonics
- Frame scaling
;
_oxdiff_exptl_absorpt_empirical_full_max 1.136
_oxdiff_exptl_absorpt_empirical_full_min 0.863

loop_
_space_group_symop_operation_xyz
'x, y, z'
'-x+1/2, -y, z+1/2'
'x+1/2, -y+1/2, -z'
'-x, y+1/2, -z+1/2'
'-x, -y, -z'
'x-1/2, y, -z-1/2'
'-x-1/2, y-1/2, z'
'x, -y-1/2, z-1/2'

loop_
_atom_site_label
_atom_site_type_symbol
_atom_site_fract_x
_atom_site_fract_y
_atom_site_fract_z
_atom_site_U_iso_or_equiv
_atom_site_adp_type
_atom_site_occupancy
_atom_site_site_symmetry_order
_atom_site_calc_flag
_atom_site_refinement_flags_posn
_atom_site_refinement_flags_adp
_atom_site_refinement_flags_occupancy
_atom_site_disorder_assembly
_atom_site_disorder_group
C1 C 0.53085(14) 0.1473(2) 0.52982(12) 0.0568(6) Uani 1 1 d . . . . .
C2 C 0.48142(17) 0.1034(2) 0.57052(11) 0.0642(7) Uani 1 1 d . . . . .
C3 C 0.40865(17) 0.0991(2) 0.55566(11) 0.0647(7) Uani 1 1 d . . . . .
C4 C 0.38413(14) 0.1380(2) 0.49964(11) 0.0553(6) Uani 1 1 d . . . . .
C5 C 0.43388(12) 0.18282(19) 0.45786(10) 0.0457(5) Uani 1 1 d . . . . .
C6 C 0.50825(12) 0.18785(18) 0.47238(10) 0.0473(5) Uani 1 1 d . . . . .
C7 C 0.54391(12) 0.23747(18) 0.41932(11) 0.0464(5) Uani 1 1 d . . . . .
C8 C 0.48925(11) 0.26035(18) 0.37566(10) 0.0448(5) Uani 1 1 d . . . . .
C9 C 0.50607(13) 0.3117(2) 0.31944(11) 0.0516(5) Uani 1 1 d . . . . .
C10 C 0.57672(14) 0.3389(2) 0.30663(13) 0.0596(6) Uani 1 1 d . . . . .
C11 C 0.63118(13) 0.3159(2) 0.34898(14) 0.0623(7) Uani 1 1 d . . . . .
C12 C 0.61538(12) 0.2667(2) 0.40444(13) 0.0568(6) Uani 1 1 d . . . . .
C13 C 0.35826(11) 0.20721(19) 0.36296(10) 0.0436(5) Uani 1 1 d . . . . .
C14 C 0.29835(13) 0.2786(2) 0.36884(13) 0.0629(7) Uani 1 1 d . . . . .
H14 H 0.299265 0.343143 0.395445 0.075 Uiso 1 1 calc R U . . .
C15 C 0.23684(14) 0.2542(2) 0.33512(14) 0.0668(7) Uani 1 1 d . . . . .
H15 H 0.196142 0.301940 0.339557 0.080 Uiso 1 1 calc R U . . .
C16 C 0.23523(11) 0.1597(2) 0.29494(10) 0.0473(5) Uani 1 1 d . . . . .
C17 C 0.29508(14) 0.0898(2) 0.28881(13) 0.0640(7) Uani 1 1 d . . . . .
H17 H 0.294709 0.026203 0.261557 0.077 Uiso 1 1 calc R U . . .
C18 C 0.35645(13) 0.1138(2) 0.32332(12) 0.0627(7) Uani 1 1 d . . . . .
H18 H 0.396927 0.065359 0.319348 0.075 Uiso 1 1 calc R U . . .
C19 C 0.16546(15) 0.0424(3) 0.22589(14) 0.0738(8) Uani 1 1 d . . . . .
H19A H 0.199822 0.048072 0.192928 0.111 Uiso 1 1 calc R U . . .
H19B H 0.117404 0.038608 0.209252 0.111 Uiso 1 1 calc R U . . .
H19C H 0.174924 -0.027979 0.249433 0.111 Uiso 1 1 calc R U . . .
F1 F 0.60100(9) 0.14915(15) 0.54546(8) 0.0780(5) Uani 1 1 d . . . . .
F2 F 0.50248(12) 0.06273(17) 0.62591(7) 0.0917(6) Uani 1 1 d . . . . .
F3 F 0.36131(12) 0.0564(2) 0.59676(8) 0.0977(6) Uani 1 1 d . . . . .
F4 F 0.31315(8) 0.13287(17) 0.48706(7) 0.0776(5) Uani 1 1 d . . . . .
F5 F 0.45496(8) 0.33738(15) 0.27779(7) 0.0678(4) Uani 1 1 d . . . . .
F6 F 0.59358(10) 0.38939(16) 0.25290(8) 0.0825(5) Uani 1 1 d . . . . .
F7 F 0.69981(8) 0.34400(17) 0.33437(10) 0.0899(6) Uani 1 1 d . . . . .
F8 F 0.66901(8) 0.24474(15) 0.44461(9) 0.0784(5) Uani 1 1 d . . . . .
N1 N 0.42248(9) 0.22784(16) 0.39930(8) 0.0455(4) Uani 1 1 d . . . . .
O1 O 0.17168(9) 0.14286(17) 0.26422(8) 0.0630(5) Uani 1 1 d . . . . .
C20 C 0.51861(17) 0.3629(3) 0.65650(14) 0.0727(8) Uani 1 1 d . . . . .
H20 H 0.539816 0.334498 0.692366 0.087 Uiso 1 1 calc R U . . .
C21 C 0.44583(17) 0.3565(3) 0.64912(13) 0.0703(7) Uani 1 1 d . . . . .
H21 H 0.417516 0.323144 0.679942 0.084 Uiso 1 1 calc R U . . .
C22 C 0.41260(14) 0.4000(2) 0.59525(12) 0.0594(6) Uani 1 1 d . . . . .
C23 C 0.33657(15) 0.3953(3) 0.58728(15) 0.0716(8) Uani 1 1 d . . . . .
H23 H 0.307821 0.360331 0.617321 0.086 Uiso 1 1 calc R U . . .
C24 C 0.30536(15) 0.4416(3) 0.53606(16) 0.0720(8) Uani 1 1 d . . . . .
H24 H 0.255344 0.438865 0.531553 0.086 Uiso 1 1 calc R U . . .
C25 C 0.34750(14) 0.4930(2) 0.49037(14) 0.0624(7) Uani 1 1 d . . . . .
H25 H 0.324761 0.526458 0.456413 0.075 Uiso 1 1 calc R U . . .
C26 C 0.42227(12) 0.49586(19) 0.49379(11) 0.0497(5) Uani 1 1 d . . . . .
C27 C 0.46711(13) 0.54601(19) 0.44439(11) 0.0502(5) Uani 1 1 d . . . . .
C28 C 0.54374(12) 0.55023(19) 0.45218(11) 0.0499(5) Uani 1 1 d . . . . .
C29 C 0.43817(15) 0.5879(2) 0.38973(13) 0.0645(7) Uani 1 1 d . . . . .
H29 H 0.388450 0.583090 0.383604 0.077 Uiso 1 1 calc R U . . .

loop_
_atom_site_aniso_label
_atom_site_aniso_U_11
_atom_site_aniso_U_22
_atom_site_aniso_U_33
_atom_site_aniso_U_23
_atom_site_aniso_U_13
_atom_site_aniso_U_12
C1 0.0651(15) 0.0481(12) 0.0573(14) -0.0110(11) -0.0218(12) 0.0114(11)
C2 0.095(2) 0.0545(13) 0.0430(12) 0.0014(11) -0.0144(13) 0.0106(14)
C3 0.0849(19) 0.0623(15) 0.0467(13) 0.0061(11) 0.0013(13) -0.0069(14)
C4 0.0592(14) 0.0565(14) 0.0501(12) 0.0004(10) -0.0032(11) -0.0072(11)
C5 0.0507(12) 0.0418(10) 0.0446(11) -0.0044(9) -0.0057(10) -0.0014(9)
C6 0.0510(12) 0.0397(10) 0.0511(12) -0.0086(9) -0.0079(10) 0.0033(9)
C7 0.0424(11) 0.0387(10) 0.0582(13) -0.0091(9) -0.0056(10) 0.0025(8)
C8 0.0425(11) 0.0411(10) 0.0507(12) -0.0023(9) -0.0021(9) -0.0023(9)
C9 0.0509(12) 0.0477(11) 0.0561(13) -0.0004(10) -0.0008(10) -0.0017(10)
C10 0.0605(15) 0.0502(12) 0.0682(15) 0.0013(11) 0.0117(13) -0.0067(11)
C11 0.0424(12) 0.0561(14) 0.0886(19) -0.0101(13) 0.0099(12) -0.0056(10)
C12 0.0420(12) 0.0493(12) 0.0792(17) -0.0131(12) -0.0096(12) 0.0034(10)
C13 0.0401(11) 0.0497(11) 0.0411(10) 0.0005(9) -0.0029(8) -0.0029(9)
C14 0.0566(14) 0.0594(14) 0.0726(16) -0.0263(13) -0.0121(12) 0.0079(11)
C15 0.0482(13) 0.0699(16) 0.0824(18) -0.0241(14) -0.0164(13) 0.0147(12)
C16 0.0409(11) 0.0572(12) 0.0437(11) -0.0015(10) -0.0025(9) -0.0026(10)
C17 0.0551(14) 0.0655(15) 0.0715(16) -0.0313(13) -0.0135(12) 0.0075(12)
C18 0.0489(13) 0.0667(15) 0.0724(16) -0.0245(13) -0.0156(12) 0.0153(11)
C19 0.0590(16) 0.090(2) 0.0719(17) -0.0229(16) -0.0152(13) -0.0125(14)
F1 0.0726(10) 0.0833(11) 0.0780(10) -0.0093(9) -0.0342(8) 0.0181(8)
F2 0.1324(16) 0.0890(12) 0.0538(9) 0.0118(9) -0.0259(10) 0.0185(11)
F3 0.1147(16) 0.1167(15) 0.0616(9) 0.0272(10) 0.0087(10) -0.0180(12)
F4 0.0573(9) 0.1093(13) 0.0661(9) 0.0178(9) 0.0011(7) -0.0218(9)
F5 0.0649(9) 0.0809(10) 0.0577(8) 0.0184(7) -0.0058(7) -0.0031(8)
F6 0.0798(11) 0.0795(11) 0.0881(11) 0.0194(9) 0.0257(9) -0.0122(9)
F7 0.0475(8) 0.0979(13) 0.1245(15) -0.0100(11) 0.0191(9) -0.0160(8)
F8 0.0454(8) 0.0832(11) 0.1067(13) -0.0116(9) -0.0209(8) 0.0079(7)
N1 0.0417(9) 0.0510(10) 0.0438(9) -0.0002(8) -0.0059(8) -0.0050(8)
O1 0.0439(9) 0.0802(12) 0.0648(10) -0.0160(9) -0.0123(8) -0.0007(8)
C20 0.086(2) 0.0699(17) 0.0626(16) 0.0032(14) -0.0164(15) 0.0052(15)
C21 0.0810(19) 0.0642(16) 0.0658(16) -0.0010(13) 0.0046(14) -0.0001(14)
C22 0.0594(14) 0.0508(12) 0.0679(15) -0.0114(11) 0.0005(12) 0.0047(11)
C23 0.0598(16) 0.0652(16) 0.090(2) -0.0035(15) 0.0155(15) 0.0010(13)
C24 0.0455(14) 0.0674(16) 0.103(2) -0.0058(16) -0.0026(14) 0.0046(12)
C25 0.0492(14) 0.0589(14) 0.0791(17) -0.0082(13) -0.0115(12) 0.0063(11)
C26 0.0456(12) 0.0412(11) 0.0623(13) -0.0139(10) -0.0087(10) 0.0057(9)
C27 0.0503(13) 0.0403(11) 0.0598(13) -0.0122(10) -0.0124(10) 0.0041(9)
C28 0.0491(13) 0.0395(10) 0.0610(13) -0.0140(10) -0.0067(10) 0.0045(9)
C29 0.0626(15) 0.0607(14) 0.0701(16) -0.0065(13) -0.0192(13) 0.0029(12)

loop_
_atom_type_symbol
_atom_type_description
_atom_type_scat_dispersion_real
_atom_type_scat_dispersion_imag
_atom_type_scat_source
C C 0.0181 0.0091 'International Tables Vol C Tables 4.2.6.8 and 6.1.1.4'
H H 0.0000 0.0000 'International Tables Vol C Tables 4.2.6.8 and 6.1.1.4'
F F 0.0727 0.0534 'International Tables Vol C Tables 4.2.6.8 and 6.1.1.4'
N N 0.0311 0.0180 'International Tables Vol C Tables 4.2.6.8 and 6.1.1.4'
O O 0.0492 0.0322 'International Tables Vol C Tables 4.2.6.8 and 6.1.1.4'

loop_
_geom_angle_atom_site_label_1
_geom_angle_atom_site_label_2
_geom_angle_atom_site_label_3
_geom_angle
_geom_angle_site_symmetry_1
_geom_angle_site_symmetry_3
_geom_angle_publ_flag
C2 C1 C6 120.0(2) . . ?
F1 C1 C2 119.2(2) . . ?
F1 C1 C6 120.8(3) . . ?
C1 C2 C3 120.8(2) . . ?
F2 C2 C1 120.7(3) . . ?
F2 C2 C3 118.5(3) . . ?
C4 C3 C2 121.1(2) . . ?
F3 C3 C2 119.4(2) . . ?
F3 C3 C4 119.4(3) . . ?
C3 C4 C5 118.6(2) . . ?
F4 C4 C3 119.4(2) . . ?
F4 C4 C5 122.0(2) . . ?
C4 C5 C6 120.9(2) . . ?
N1 C5 C4 129.3(2) . . ?
N1 C5 C6 109.80(19) . . ?
C1 C6 C5 118.6(2) . . ?
C1 C6 C7 135.0(2) . . ?
C5 C6 C7 106.35(19) . . ?
C8 C7 C6 106.41(19) . . ?
C12 C7 C6 135.1(2) . . ?
C12 C7 C8 118.5(2) . . ?
C9 C8 C7 120.6(2) . . ?
N1 C8 C7 109.8(2) . . ?
N1 C8 C9 129.5(2) . . ?
C10 C9 C8 119.1(2) . . ?
F5 C9 C8 121.9(2) . . ?
F5 C9 C10 119.1(2) . . ?
C9 C10 C11 120.9(2) . . ?
F6 C10 C9 119.7(3) . . ?
F6 C10 C11 119.4(2) . . ?
C12 C11 C10 120.6(2) . . ?
F7 C11 C10 118.9(3) . . ?
F7 C11 C12 120.5(3) . . ?
C11 C12 C7 120.3(2) . . ?
F8 C12 C7 120.2(2) . . ?
F8 C12 C11 119.6(2) . . ?
C14 C13 N1 121.1(2) . . ?
C18 C13 C14 119.5(2) . . ?
C18 C13 N1 119.42(19) . . ?
C13 C14 H14 120.1 . . ?
C13 C14 C15 119.8(2) . . ?
C15 C14 H14 120.1 . . ?
C14 C15 H15 119.7 . . ?
C16 C15 C14 120.6(2) . . ?
C16 C15 H15 119.7 . . ?
C17 C16 C15 119.4(2) . . ?
O1 C16 C15 115.9(2) . . ?
O1 C16 C17 124.7(2) . . ?
C16 C17 H17 120.1 . . ?
C16 C17 C18 119.8(2) . . ?
C18 C17 H17 120.1 . . ?
C13 C18 C17 120.9(2) . . ?
C13 C18 H18 119.5 . . ?
C17 C18 H18 119.5 . . ?
H19A C19 H19B 109.5 . . ?
H19A C19 H19C 109.5 . . ?
H19B C19 H19C 109.5 . . ?
O1 C19 H19A 109.5 . . ?
O1 C19 H19B 109.5 . . ?
O1 C19 H19C 109.5 . . ?
C5 N1 C13 124.62(18) . . ?
C8 N1 C5 107.59(17) . . ?
C8 N1 C13 124.81(18) . . ?
C16 O1 C19 118.1(2) . . ?
C21 C20 H20 119.9 . . ?
C21 C20 C29 120.2(3) . 5_666 ?
C29 C20 H20 119.9 5_666 . ?
C20 C21 H21 119.6 . . ?
C20 C21 C22 120.8(3) . . ?
C22 C21 H21 119.6 . . ?
C21 C22 C23 121.4(3) . . ?
C21 C22 C28 119.4(2) . 5_666 ?
C23 C22 C28 119.2(2) . 5_666 ?
C22 C23 H23 119.8 . . ?
C24 C23 C22 120.5(3) . . ?
C24 C23 H23 119.8 . . ?
C23 C24 H24 119.7 . . ?
C23 C24 C25 120.6(3) . . ?
C25 C24 H24 119.7 . . ?
C24 C25 H25 119.0 . . ?
C26 C25 C24 122.1(3) . . ?
C26 C25 H25 119.0 . . ?
C25 C26 C27 122.2(2) . . ?
C25 C26 C28 118.3(2) . 5_666 ?
C28 C26 C27 119.5(2) 5_666 . ?
C28 C27 C26 119.0(2) . . ?
C29 C27 C26 122.7(2) . . ?
C29 C27 C28 118.3(2) . . ?
C22 C28 C26 119.3(2) 5_666 5_666 ?
C22 C28 C27 119.3(2) 5_666 . ?
C27 C28 C26 121.4(2) . 5_666 ?
C20 C29 H29 119.0 5_666 . ?
C27 C29 C20 122.1(3) . 5_666 ?
C27 C29 H29 119.0 . . ?

loop_
_geom_bond_atom_site_label_1
_geom_bond_atom_site_label_2
_geom_bond_distance
_geom_bond_site_symmetry_2
_geom_bond_publ_flag
C1 C2 1.365(4) . ?
C1 C6 1.394(3) . ?
C1 F1 1.341(3) . ?
C2 C3 1.384(4) . ?
C2 F2 1.347(3) . ?
C3 C4 1.372(4) . ?
C3 F3 1.340(3) . ?
C4 C5 1.388(3) . ?
C4 F4 1.341(3) . ?
C5 C6 1.411(3) . ?
C5 N1 1.387(3) . ?
C6 C7 1.442(3) . ?
C7 C8 1.410(3) . ?
C7 C12 1.399(3) . ?
C8 C9 1.388(3) . ?
C8 N1 1.386(3) . ?
C9 C10 1.370(3) . ?
C9 F5 1.340(3) . ?
C10 C11 1.389(4) . ?
C10 F6 1.337(3) . ?
C11 C12 1.360(4) . ?
C11 F7 1.345(3) . ?
C12 F8 1.344(3) . ?
C13 C14 1.375(3) . ?
C13 C18 1.362(3) . ?
C13 N1 1.445(3) . ?
C14 H14 0.9300 . ?
C14 C15 1.380(3) . ?
C15 H15 0.9300 . ?
C15 C16 1.379(3) . ?
C16 C17 1.365(3) . ?
C16 O1 1.364(3) . ?
C17 H17 0.9300 . ?
C17 C18 1.387(3) . ?
C18 H18 0.9300 . ?
C19 H19A 0.9600 . ?
C19 H19B 0.9600 . ?
C19 H19C 0.9600 . ?
C19 O1 1.412(3) . ?
C20 H20 0.9300 . ?
C20 C21 1.356(4) . ?
C20 C29 1.399(4) 5_666 ?
C21 H21 0.9300 . ?
C21 C22 1.411(4) . ?
C22 C23 1.417(4) . ?
C22 C28 1.425(4) 5_666 ?
C23 H23 0.9300 . ?
C23 C24 1.359(4) . ?
C24 H24 0.9300 . ?
C24 C25 1.389(4) . ?
C25 H25 0.9300 . ?
C25 C26 1.384(3) . ?
C26 C27 1.470(4) . ?
C26 C28 1.430(3) 5_666 ?
C27 C28 1.427(3) . ?
C27 C29 1.387(4) . ?
C29 H29 0.9300 . ?

loop_
_geom_torsion_atom_site_label_1
_geom_torsion_atom_site_label_2
_geom_torsion_atom_site_label_3
_geom_torsion_atom_site_label_4
_geom_torsion
_geom_torsion_site_symmetry_1
_geom_torsion_site_symmetry_2
_geom_torsion_site_symmetry_3
_geom_torsion_site_symmetry_4
_geom_torsion_publ_flag
C1 C2 C3 C4 0.4(4) . . . . ?
C1 C2 C3 F3 -179.4(2) . . . . ?
C1 C6 C7 C8 -179.9(2) . . . . ?
C1 C6 C7 C12 -1.2(4) . . . . ?
C2 C1 C6 C5 0.3(3) . . . . ?
C2 C1 C6 C7 -179.5(2) . . . . ?
C2 C3 C4 C5 -0.4(4) . . . . ?
C2 C3 C4 F4 -179.7(2) . . . . ?
C3 C4 C5 C6 0.3(4) . . . . ?
C3 C4 C5 N1 -179.4(2) . . . . ?
C4 C5 C6 C1 -0.3(3) . . . . ?
C4 C5 C6 C7 179.5(2) . . . . ?
C4 C5 N1 C8 -179.4(2) . . . . ?
C4 C5 N1 C13 -18.2(4) . . . . ?
C5 C6 C7 C8 0.3(2) . . . . ?
C5 C6 C7 C12 179.0(2) . . . . ?
C6 C1 C2 C3 -0.3(4) . . . . ?
C6 C1 C2 F2 179.3(2) . . . . ?
C6 C5 N1 C8 0.8(2) . . . . ?
C6 C5 N1 C13 162.01(19) . . . . ?
C6 C7 C8 C9 178.4(2) . . . . ?
C6 C7 C8 N1 0.2(2) . . . . ?
C6 C7 C12 C11 -178.6(2) . . . . ?
C6 C7 C12 F8 2.3(4) . . . . ?
C7 C8 C9 C10 0.6(3) . . . . ?
C7 C8 C9 F5 -178.1(2) . . . . ?
C7 C8 N1 C5 -0.6(2) . . . . ?
C7 C8 N1 C13 -161.78(19) . . . . ?
C8 C7 C12 C11 0.0(3) . . . . ?
C8 C7 C12 F8 -179.2(2) . . . . ?
C8 C9 C10 C11 0.0(4) . . . . ?
C8 C9 C10 F6 -179.4(2) . . . . ?
C9 C8 N1 C5 -178.6(2) . . . . ?
C9 C8 N1 C13 20.3(4) . . . . ?
C9 C10 C11 C12 -0.6(4) . . . . ?
C9 C10 C11 F7 179.9(2) . . . . ?
C10 C11 C12 C7 0.6(4) . . . . ?
C10 C11 C12 F8 179.7(2) . . . . ?
C12 C7 C8 C9 -0.6(3) . . . . ?
C12 C7 C8 N1 -178.75(18) . . . . ?
C13 C14 C15 C16 -0.9(5) . . . . ?
C14 C13 C18 C17 0.1(4) . . . . ?
C14 C13 N1 C5 86.6(3) . . . . ?
C14 C13 N1 C8 -115.4(3) . . . . ?
C14 C15 C16 C17 0.2(4) . . . . ?
C14 C15 C16 O1 179.6(3) . . . . ?
C15 C16 C17 C18 0.6(4) . . . . ?
C15 C16 O1 C19 -175.5(3) . . . . ?
C16 C17 C18 C13 -0.7(5) . . . . ?
C17 C16 O1 C19 3.8(4) . . . . ?
C18 C13 C14 C15 0.7(4) . . . . ?
C18 C13 N1 C5 -91.8(3) . . . . ?
C18 C13 N1 C8 66.2(3) . . . . ?
F1 C1 C2 C3 -179.4(2) . . . . ?
F1 C1 C2 F2 0.2(4) . . . . ?
F1 C1 C6 C5 179.29(19) . . . . ?
F1 C1 C6 C7 -0.5(4) . . . . ?
F2 C2 C3 C4 -179.2(2) . . . . ?
F2 C2 C3 F3 0.9(4) . . . . ?
F3 C3 C4 C5 179.5(2) . . . . ?
F3 C3 C4 F4 0.1(4) . . . . ?
F4 C4 C5 C6 179.6(2) . . . . ?
F4 C4 C5 N1 -0.1(4) . . . . ?
F5 C9 C10 C11 178.7(2) . . . . ?
F5 C9 C10 F6 -0.6(4) . . . . ?
F6 C10 C11 C12 178.8(2) . . . . ?
F6 C10 C11 F7 -0.8(4) . . . . ?
F7 C11 C12 C7 -179.9(2) . . . . ?
F7 C11 C12 F8 -0.8(4) . . . . ?
N1 C5 C6 C1 179.50(19) . . . . ?
N1 C5 C6 C7 -0.7(2) . . . . ?
N1 C8 C9 C10 178.4(2) . . . . ?
N1 C8 C9 F5 -0.4(4) . . . . ?
N1 C13 C14 C15 -177.7(2) . . . . ?
N1 C13 C18 C17 178.5(2) . . . . ?
O1 C16 C17 C18 -178.7(3) . . . . ?
C20 C21 C22 C23 -179.1(3) . . . . ?
C20 C21 C22 C28 0.7(4) . . . 5_666 ?
C21 C22 C23 C24 177.5(3) . . . . ?
C22 C23 C24 C25 0.8(4) . . . . ?
C23 C24 C25 C26 2.2(4) . . . . ?
C24 C25 C26 C27 177.6(2) . . . . ?
C24 C25 C26 C28 -3.3(4) . . . 5_666 ?
C25 C26 C27 C28 177.5(2) . . . . ?
C25 C26 C27 C29 -3.6(3) . . . . ?
C26 C27 C28 C22 -179.25(19) . . . 5_666 ?
C26 C27 C28 C26 1.6(3) . . . 5_666 ?
C26 C27 C29 C20 179.0(2) . . . 5_666 ?
C28 C22 C23 C24 -2.4(4) 5_666 . . . ?
C28 C26 C27 C28 -1.5(3) 5_666 . . . ?
C28 C26 C27 C29 177.3(2) 5_666 . . . ?
C28 C27 C29 C20 -2.1(4) . . . 5_666 ?
C29 C20 C21 C22 -0.5(4) 5_666 . . . ?
C29 C27 C28 C22 1.8(3) . . . 5_666 ?
C29 C27 C28 C26 -177.4(2) . . . 5_666 ?
